data_7040834
loop_
_publ_author_name
'Sachs, Ulf'
'Schaper, Gerrit'
'Winkler, Daniela'
'Kratzert, Daniel'
'Kurz, Philipp'

_publ_section_title
;
 Light- or oxidation-triggered CO release from [Mn(I)(CO)3(\k(3)-L)]
 complexes: reaction intermediates and a new synthetic route to
 [Mn(\m-O)2(L)2] compounds.
;
_journal_issue 43
_journal_name_full 'Dalton transactions (Cambridge, England : 2003)'
_journal_page_first 17464
_journal_page_last 17473
_journal_paper_doi 10.1039/c6dt02020h
_journal_volume 45
_journal_year 2016
_chemical_formula_moiety '2(C18 H18 Mn N4 O), 3(F6 P1), C2 H3 N'
_chemical_formula_sum 'C38 H39 F18 Mn2 N9 O2 P3'
_chemical_formula_weight 1198.57
_chemical_name_common bis(tris(2-pyridylmethyl)amine)bis(oxido)-bismanganese-tris(hexafluorophosphate)
_chemical_name_systematic bis(tris(2-pyridylmethyl)amine)bis(oxido)-bismanganese-tris(hexafluorophosphate)
_space_group_crystal_system triclinic
_space_group_IT_number 2
_space_group_name_Hall '-P 1'
_space_group_name_H-M_alt 'P -1'
_symmetry_space_group_name_Hall '-P 1'
_symmetry_space_group_name_H-M 'P -1'
_atom_sites_solution_hydrogens geom
_atom_sites_solution_primary direct
_audit_creation_date 2016-04-20
_audit_creation_method
;
Olex2 1.2
(compiled 2016.02.19 svn.r3266 for OlexSys, GUI svn.r5155)
;
_audit_update_record
;
2016-04-20 deposited with the CCDC.
2016-10-07 downloaded from the CCDC.
;
_cell_angle_alpha 85.445(7)
_cell_angle_beta 86.987(7)
_cell_angle_gamma 66.838(7)
_cell_formula_units_Z 2
_cell_length_a 10.2106(15)
_cell_length_b 12.3868(19)
_cell_length_c 19.944(3)
_cell_measurement_reflns_used 9876
_cell_measurement_temperature 100(2)
_cell_measurement_theta_max 30.44
_cell_measurement_theta_min 2.21
_cell_volume 2311.2(6)
_computing_cell_refinement 'SAINT v8.34A (Bruker, 2013)'
_computing_data_reduction 'SAINT v8.34A (Bruker, 2013)'
_computing_molecular_graphics 'Olex2 (Dolomanov et al., 2009)'
_computing_publication_material 'Olex2 (Dolomanov et al., 2009)'
_computing_structure_refinement 'XL (Sheldrick, 2008)'
_computing_structure_solution 'ShelXT (Sheldrick, 2015)'
_diffrn_ambient_temperature 99.99
_diffrn_measured_fraction_theta_full 1.000
_diffrn_measured_fraction_theta_max 0.992
_diffrn_measurement_device_type 'Bruker APEX-II CCD'
_diffrn_measurement_method '\f and \w scans'
_diffrn_radiation_type MoK\a
_diffrn_radiation_wavelength 0.71073
_diffrn_reflns_av_R_equivalents 0.0395
_diffrn_reflns_av_unetI/netI 0.0336
_diffrn_reflns_Laue_measured_fraction_full 1.000
_diffrn_reflns_Laue_measured_fraction_max 0.992
_diffrn_reflns_limit_h_max 14
_diffrn_reflns_limit_h_min -14
_diffrn_reflns_limit_k_max 17
_diffrn_reflns_limit_k_min -17
_diffrn_reflns_limit_l_max 28
_diffrn_reflns_limit_l_min -28
_diffrn_reflns_number 82416
_diffrn_reflns_point_group_measured_fraction_full 1.000
_diffrn_reflns_point_group_measured_fraction_max 0.992
_diffrn_reflns_theta_full 25.242
_diffrn_reflns_theta_max 30.737
_diffrn_reflns_theta_min 1.024
_diffrn_standards_number 0
_exptl_absorpt_coefficient_mu 0.770
_exptl_absorpt_correction_T_max 0.7461
_exptl_absorpt_correction_T_min 0.6871
_exptl_absorpt_correction_type multi-scan
_exptl_absorpt_process_details
'SADABS-2014/5 (Bruker,2014/5) was used for absorption correction. wR2(int) was 0.1144 before and 0.0498 after correction. The Ratio of minimum to maximum transmission is 0.9209. The \l/2 correction factor is Not present.'
_exptl_crystal_colour 'clear brownish green'
_exptl_crystal_colour_lustre clear
_exptl_crystal_colour_modifier brownish
_exptl_crystal_colour_primary green
_exptl_crystal_density_diffrn 1.722
_exptl_crystal_description plate
_exptl_crystal_F_000 1206
_exptl_crystal_size_max 0.15
_exptl_crystal_size_mid 0.13
_exptl_crystal_size_min 0.04
_refine_diff_density_max 0.646
_refine_diff_density_min -0.457
_refine_diff_density_rms 0.066
_refine_ls_extinction_method none
_refine_ls_goodness_of_fit_ref 1.028
_refine_ls_hydrogen_treatment constr
_refine_ls_matrix_type full
_refine_ls_number_parameters 935
_refine_ls_number_reflns 14279
_refine_ls_number_restraints 782
_refine_ls_restrained_S_all 1.032
_refine_ls_R_factor_all 0.0614
_refine_ls_R_factor_gt 0.0414
_refine_ls_shift/su_max 0.001
_refine_ls_shift/su_mean 0.000
_refine_ls_structure_factor_coef Fsqd
_refine_ls_weighting_details 'w=1/[\s^2^(Fo^2^)+(0.0510P)^2^+1.1887P] where P=(Fo^2^+2Fc^2^)/3'
_refine_ls_weighting_scheme calc
_refine_ls_wR_factor_gt 0.1007
_refine_ls_wR_factor_ref 0.1121
_reflns_Friedel_coverage 0.000
_reflns_number_gt 10645
_reflns_number_total 14279
_reflns_threshold_expression 'I > 2\s(I)'
_cod_data_source_file c6dt02020h3.cif
_cod_data_source_block p-1_a
_cod_depositor_comments 'Adding full bibliography for 7040830--7040834.cif.'
_cod_database_code 7040834
_shelx_space_group_comment
;
The symmetry employed for this shelxl refinement is uniquely defined
by the following loop, which should always be used as a source of
symmetry information in preference to the above space-group names.
They are only intended as comments.
;
_olex2_refinement_description
;
1. Fixed Uiso
 At 1.2 times of:
  All C(H) groups, All C(H,H) groups
 At 1.5 times of:
  All C(H,H,H) groups
2. Restrained distances
 N1-C1 \\sim N1-C1B
 with sigma of 0.02
3. Uiso/Uaniso restraints and constraints
N1 \\sim C1B \\sim N2B \\sim C2B \\sim C3B \\sim C4B \\sim C5B \\sim C6B \\sim
C1 \\sim N2 \\sim C2 \\sim C3 \\sim C4 \\sim C5 \\sim C6: within 2A with sigma
of 0.03 and sigma for terminal atoms of 0.06
4. Rigid body (RIGU) restrains
 N1, C1B, N2B, C2B, C3B, C4B, C5B, C6B, C1, N2, C2, C3, C4, C5, C6
 with sigma for 1-2 distances of 0.004 and sigma for 1-3 distances of 0.004
 P1, F1, F2, F3, F4, F5, F6, P1B, F1B, F2B, F3B, F4B, F5B, F6B, P7, F7, F8, F9,
  F10, F11, F12, P7B, F7B, F8B, F13, F14, F15, F16, P13, F17, F18, F19, F1A,
 F1C, F1D, P2, F1E, F1F, F1G, F1H, F1I, F1J
 with sigma for 1-2 distances of 0.004 and sigma for 1-3 distances of 0.004
 N101, C101, C102, N102, C103, C104
 with sigma for 1-2 distances of 0.004 and sigma for 1-3 distances of 0.004
5. Same fragment restrains
{C1, N2, C2, C3, C4, C5, C6} sigma for 1-2: 0.02, 1-3: 0.04
as
{C1B, N2B, C2B, C3B, C4B, C5B, C6B}
{P1, F1, F2, F3, F4, F5, F6} sigma for 1-2: 0.01, 1-3: 0.04
as
{P1B, F1B, F2B, F3B, F4B, F5B, F6B}
{P7, F7, F8, F9, F10, F11, F12} sigma for 1-2: 0.01, 1-3: 0.04
as
{P7B, F7B, F8B, F13, F14, F15, F16}
{N101, C101, C102} sigma for 1-2: 0.01, 1-3: 0.04
as
{N102, C103, C104}
6. Others
 1*[Sof(C1)+Sof(H1A)+Sof(H1B)+Sof(N2)+Sof(C2)+Sof(C3)+Sof(H3)+Sof(C4)+Sof(H4)+
 Sof(C5)+Sof(H5)+Sof(C6)+Sof(H6)+Sof(C1B)+Sof(H1BA)+Sof(H1BB)+Sof(N2B)+Sof(C2B)+
 Sof(C3B)+Sof(H3B)+Sof(C4B)+Sof(H4B)+Sof(C5B)+Sof(H5B)+Sof(C6B)+Sof(H6B)+
 Sof(P7)+Sof(F7)+Sof(F8)+Sof(F9)+Sof(F10)+Sof(F11)+Sof(F12)]+1*[Sof(P7B)+
 Sof(F7B)+Sof(F8B)+Sof(F13)+Sof(F14)+Sof(F15)+Sof(F16)]=1 with esd of 0.0001
 Sof(C1B)=Sof(H1BA)=Sof(H1BB)=Sof(N2B)=Sof(C2B)=Sof(C3B)=Sof(H3B)=Sof(C4B)=
 Sof(H4B)=Sof(C5B)=Sof(H5B)=Sof(C6B)=Sof(H6B)=1-FVAR(1)
 Sof(C1)=Sof(H1A)=Sof(H1B)=Sof(N2)=Sof(C2)=Sof(C3)=Sof(H3)=Sof(C4)=Sof(H4)=
 Sof(C5)=Sof(H5)=Sof(C6)=Sof(H6)=Sof(P7)=Sof(F7)=Sof(F8)=Sof(F9)=Sof(F10)=
 Sof(F11)=Sof(F12)=FVAR(1)
 Sof(P7B)=Sof(F7B)=Sof(F8B)=Sof(F13)=Sof(F14)=Sof(F15)=Sof(F16)=FVAR(2)
 Sof(N102)=Sof(C103)=Sof(C104)=Sof(H10D)=Sof(H10E)=Sof(H10F)=1-FVAR(3)
 Sof(N101)=Sof(C101)=Sof(C102)=Sof(H10A)=Sof(H10B)=Sof(H10C)=FVAR(3)
 Sof(P1B)=Sof(F1B)=Sof(F2B)=Sof(F3B)=Sof(F4B)=Sof(F5B)=Sof(F6B)=1-FVAR(4)
 Sof(P1)=Sof(F1)=Sof(F2)=Sof(F3)=Sof(F4)=Sof(F5)=Sof(F6)=FVAR(4)
 Sof(P2)=Sof(F1E)=Sof(F1F)=Sof(F1G)=Sof(F1H)=Sof(F1I)=Sof(F1J)=1-FVAR(5)
 Sof(P13)=Sof(F17)=Sof(F18)=Sof(F19)=Sof(F1A)=Sof(F1C)=Sof(F1D)=FVAR(5)
7.a Secondary CH2 refined with riding coordinates:
 C1(H1A,H1B), C1B(H1BA,H1BB), C7(H7A,H7B), C13(H13A,H13B), C19(H19A,H19B),
 C25(H25A,H25B), C31(H31A,H31B)
7.b Aromatic/amide H refined with riding coordinates:
 C3(H3), C4(H4), C5(H5), C6(H6), C3B(H3B), C4B(H4B), C5B(H5B), C6B(H6B),
 C18(H18), C15(H15), C9(H9), C10(H10), C11(H11), C12(H12), C16(H16), C17(H17),
 C019(H019), C29(H29), C28(H28), C27(H27), C24(H24), C23(H23), C22(H22),
 C21(H21), C35(H35), C34(H34), C33(H33), C30(H30)
7.c Idealised Me refined as rotating group:
 C102(H10A,H10B,H10C), C104(H10D,H10E,H10F)
;
_shelx_shelxl_version_number 2014/7
_olex2_submission_special_instructions 'No special instructions were received'

loop_
_space_group_symop_operation_xyz
'x, y, z'
'-x, -y, -z'

loop_
_atom_site_label
_atom_site_type_symbol
_atom_site_fract_x
_atom_site_fract_y
_atom_site_fract_z
_atom_site_U_iso_or_equiv
_atom_site_adp_type
_atom_site_occupancy
_atom_site_site_symmetry_order
_atom_site_calc_flag
_atom_site_refinement_flags_posn
_atom_site_refinement_flags_adp
_atom_site_refinement_flags_occupancy
_atom_site_disorder_assembly
_atom_site_disorder_group
Mn1 Mn 0.50794(3) 0.48976(3) 0.06581(2) 0.02564(7) Uani 1 1 d . . . . .
N1 N 0.36893(16) 0.49057(14) 0.14636(7) 0.0261(3) Uani 1 1 d D U . . .
O1 O 0.62606(13) 0.49102(13) -0.00412(6) 0.0277(3) Uani 1 1 d . . . . .
N3 N 0.65039(17) 0.46156(15) 0.14009(7) 0.0281(3) Uani 1 1 d . . . . .
Mn2 Mn 0.07428(3) 0.98370(2) 0.55459(2) 0.02335(7) Uani 1 1 d . . . . .
C1 C 0.3278(9) 0.3912(7) 0.1340(7) 0.0279(17) Uani 0.581(3) 1 d D U P A 1
H1A H 0.2565 0.4154 0.0981 0.033 Uiso 0.581(3) 1 calc R . P A 1
H1B H 0.2853 0.3677 0.1754 0.033 Uiso 0.581(3) 1 calc R . P A 1
N2 N 0.5573(5) 0.3218(4) 0.0781(3) 0.0274(10) Uani 0.581(3) 1 d D U P A 1
C2 C 0.4609(7) 0.2890(6) 0.1127(4) 0.0281(12) Uani 0.581(3) 1 d D U P A 1
C3 C 0.4804(6) 0.1737(5) 0.1263(3) 0.0371(11) Uani 0.581(3) 1 d D U P A 1
H3 H 0.4104 0.1531 0.1509 0.044 Uiso 0.581(3) 1 calc R . P A 1
C4 C 0.6059(5) 0.0872(5) 0.1028(3) 0.0375(11) Uani 0.581(3) 1 d D U P A 1
H4 H 0.6224 0.0062 0.1104 0.045 Uiso 0.581(3) 1 calc R . P A 1
C5 C 0.7069(4) 0.1217(5) 0.0679(2) 0.0358(9) Uani 0.581(3) 1 d D U P A 1
H5 H 0.7939 0.0641 0.0523 0.043 Uiso 0.581(3) 1 calc R . P A 1
C6 C 0.6802(4) 0.2382(4) 0.0565(2) 0.0308(9) Uani 0.581(3) 1 d D U P A 1
H6 H 0.7493 0.2611 0.0329 0.037 Uiso 0.581(3) 1 calc R . P A 1
C1B C 0.3241(15) 0.3890(10) 0.1441(10) 0.034(3) Uani 0.419(3) 1 d D U P A 2
H1BA H 0.2531 0.4065 0.1086 0.041 Uiso 0.419(3) 1 calc R . P A 2
H1BB H 0.2789 0.3776 0.1878 0.041 Uiso 0.419(3) 1 calc R . P A 2
N2B N 0.5569(10) 0.2888(6) 0.0913(4) 0.0362(17) Uani 0.419(3) 1 d D U P A 2
C2B C 0.4517(13) 0.2773(9) 0.1298(5) 0.039(2) Uani 0.419(3) 1 d D U P A 2
C3B C 0.4565(11) 0.1666(7) 0.1511(4) 0.0509(19) Uani 0.419(3) 1 d D U P A 2
H3B H 0.3816 0.1579 0.1783 0.061 Uiso 0.419(3) 1 calc R . P A 2
C4B C 0.5728(10) 0.0688(6) 0.1318(4) 0.0550(18) Uani 0.419(3) 1 d D U P A 2
H4B H 0.5772 -0.0079 0.1452 0.066 Uiso 0.419(3) 1 calc R . P A 2
C5B C 0.6804(11) 0.0818(6) 0.0938(4) 0.0495(18) Uani 0.419(3) 1 d D U P A 2
H5B H 0.7603 0.0148 0.0807 0.059 Uiso 0.419(3) 1 calc R . P A 2
C6B C 0.6724(8) 0.1927(6) 0.0747(3) 0.0431(16) Uani 0.419(3) 1 d D U P A 2
H6B H 0.7490 0.2024 0.0495 0.052 Uiso 0.419(3) 1 calc R . P A 2
O2 O -0.09927(15) 0.98982(12) 0.53511(6) 0.0282(3) Uani 1 1 d . . . . .
N4 N 0.42615(17) 0.66724(15) 0.08885(8) 0.0282(3) Uani 1 1 d . . . . .
C18 C 0.4846(2) 0.74538(19) 0.07102(10) 0.0339(4) Uani 1 1 d . . . . .
H18 H 0.5755 0.7196 0.0490 0.041 Uiso 1 1 calc R . . . .
N5 N 0.27671(16) 0.97444(14) 0.57707(7) 0.0242(3) Uani 1 1 d . . . . .
C15 C 0.2267(2) 0.8171(2) 0.13781(11) 0.0401(5) Uani 1 1 d . . . . .
H15 H 0.1381 0.8406 0.1619 0.048 Uiso 1 1 calc R . . . .
N6 N 0.19498(15) 0.80074(14) 0.55304(7) 0.0232(3) Uani 1 1 d . . . . .
C7 C 0.4424(2) 0.47968(19) 0.21131(9) 0.0306(4) Uani 1 1 d . . . . .
H7A H 0.3968 0.5545 0.2338 0.037 Uiso 1 1 calc R . . . .
H7B H 0.4289 0.4170 0.2412 0.037 Uiso 1 1 calc R . . . .
N7 N 0.06143(17) 0.94830(13) 0.65566(7) 0.0252(3) Uani 1 1 d . . . . .
C8 C 0.5989(2) 0.45178(16) 0.20249(8) 0.0263(4) Uani 1 1 d . . . . .
N8 N 0.03054(17) 1.15804(15) 0.57737(8) 0.0280(3) Uani 1 1 d . . . . .
C9 C 0.6868(2) 0.42134(19) 0.25741(10) 0.0372(5) Uani 1 1 d . . . . .
H9 H 0.6495 0.4148 0.3015 0.045 Uiso 1 1 calc R . . . .
C10 C 0.8283(2) 0.4008(2) 0.24747(11) 0.0468(6) Uani 1 1 d . . . . .
H10 H 0.8899 0.3794 0.2847 0.056 Uiso 1 1 calc R . . . .
C11 C 0.8809(2) 0.4113(2) 0.18309(11) 0.0406(5) Uani 1 1 d . . . . .
H11 H 0.9787 0.3972 0.1755 0.049 Uiso 1 1 calc R . . . .
C12 C 0.7886(2) 0.44261(19) 0.12983(10) 0.0326(4) Uani 1 1 d . . . . .
H12 H 0.8235 0.4508 0.0854 0.039 Uiso 1 1 calc R . . . .
C13 C 0.2453(2) 0.60570(18) 0.13874(9) 0.0305(4) Uani 1 1 d . . . . .
H13A H 0.1875 0.6208 0.1810 0.037 Uiso 1 1 calc R . . . .
H13B H 0.1842 0.6042 0.1022 0.037 Uiso 1 1 calc R . . . .
C14 C 0.2998(2) 0.70132(18) 0.12240(9) 0.0302(4) Uani 1 1 d . . . . .
C16 C 0.2856(3) 0.8980(2) 0.11727(13) 0.0468(6) Uani 1 1 d . . . . .
H16 H 0.2361 0.9785 0.1261 0.056 Uiso 1 1 calc R . . . .
C17 C 0.4162(3) 0.8616(2) 0.08395(12) 0.0421(5) Uani 1 1 d . . . . .
H17 H 0.4581 0.9163 0.0702 0.050 Uiso 1 1 calc R . . . .
C019 C 0.1358(2) 1.29812(18) 0.57965(11) 0.0334(4) Uani 1 1 d . . . . .
H019 H 0.2171 1.3174 0.5736 0.040 Uiso 1 1 calc R . . . .
C19 C 0.38079(19) 0.87405(17) 0.54173(9) 0.0261(4) Uani 1 1 d . . . . .
H19A H 0.4768 0.8516 0.5601 0.031 Uiso 1 1 calc R . . . .
H19B H 0.3850 0.8970 0.4932 0.031 Uiso 1 1 calc R . . . .
C29 C -0.0467(2) 0.90086(18) 0.75604(9) 0.0329(4) Uani 1 1 d . . . . .
H29 H -0.1268 0.8922 0.7785 0.040 Uiso 1 1 calc R . . . .
C28 C 0.0754(3) 0.8810(2) 0.79072(10) 0.0409(5) Uani 1 1 d . . . . .
H28 H 0.0802 0.8580 0.8374 0.049 Uiso 1 1 calc R . . . .
C27 C 0.1901(2) 0.8948(2) 0.75734(10) 0.0406(5) Uani 1 1 d . . . . .
H27 H 0.2751 0.8801 0.7805 0.049 Uiso 1 1 calc R . . . .
C26 C 0.1794(2) 0.93069(17) 0.68934(9) 0.0285(4) Uani 1 1 d . . . . .
C25 C 0.2948(2) 0.95949(19) 0.65200(8) 0.0300(4) Uani 1 1 d . . . . .
H25A H 0.2950 1.0330 0.6681 0.036 Uiso 1 1 calc R . . . .
H25B H 0.3883 0.8957 0.6623 0.036 Uiso 1 1 calc R . . . .
C24 C 0.1430(2) 0.7166(2) 0.55953(9) 0.0331(4) Uani 1 1 d . . . . .
H24 H 0.0428 0.7383 0.5614 0.040 Uiso 1 1 calc R . . . .
C23 C 0.2315(3) 0.5997(2) 0.56351(10) 0.0436(6) Uani 1 1 d . . . . .
H23 H 0.1930 0.5409 0.5679 0.052 Uiso 1 1 calc R . . . .
C22 C 0.3773(3) 0.56817(19) 0.56106(10) 0.0414(5) Uani 1 1 d . . . . .
H22 H 0.4401 0.4876 0.5637 0.050 Uiso 1 1 calc R . . . .
C21 C 0.4308(2) 0.65534(18) 0.55470(9) 0.0331(4) Uani 1 1 d . . . . .
H21 H 0.5307 0.6356 0.5530 0.040 Uiso 1 1 calc R . . . .
C20 C 0.33661(18) 0.77133(16) 0.55085(8) 0.0238(3) Uani 1 1 d . . . . .
C35 C -0.0946(2) 1.2382(2) 0.59710(10) 0.0333(4) Uani 1 1 d . . . . .
H35 H -0.1742 1.2166 0.6038 0.040 Uiso 1 1 calc R . . . .
C34 C -0.1112(2) 1.3509(2) 0.60790(11) 0.0382(5) Uani 1 1 d . . . . .
H34 H -0.2011 1.4068 0.6217 0.046 Uiso 1 1 calc R . . . .
C33 C 0.0053(2) 1.3819(2) 0.59839(12) 0.0397(5) Uani 1 1 d . . . . .
H33 H -0.0045 1.4599 0.6047 0.048 Uiso 1 1 calc R . . . .
C32 C 0.1457(2) 1.18653(18) 0.56992(9) 0.0274(4) Uani 1 1 d . . . . .
C31 C 0.2817(2) 1.08824(17) 0.54975(9) 0.0276(4) Uani 1 1 d . . . . .
H31A H 0.2922 1.0892 0.5001 0.033 Uiso 1 1 calc R . . . .
H31B H 0.3644 1.0983 0.5679 0.033 Uiso 1 1 calc R . . . .
C30 C -0.0498(2) 0.93352(16) 0.68793(9) 0.0269(4) Uani 1 1 d . . . . .
H30 H -0.1323 0.9457 0.6635 0.032 Uiso 1 1 calc R . . . .
P1 P -0.2440(5) 0.6987(6) 0.66068(16) 0.0343(7) Uani 0.60(2) 1 d D U P B 1
F1 F -0.4049(7) 0.7214(8) 0.6782(5) 0.059(2) Uani 0.60(2) 1 d D U P B 1
F2 F -0.1983(6) 0.5722(6) 0.7004(3) 0.0359(11) Uani 0.60(2) 1 d D U P B 1
F3 F -0.2576(7) 0.6438(8) 0.5932(3) 0.0452(12) Uani 0.60(2) 1 d D U P B 1
F4 F -0.0800(6) 0.6655(11) 0.6389(3) 0.0573(19) Uani 0.60(2) 1 d D U P B 1
F5 F -0.2879(11) 0.8215(7) 0.6194(4) 0.0580(16) Uani 0.60(2) 1 d D U P B 1
F6 F -0.2227(12) 0.7504(9) 0.7274(4) 0.0674(19) Uani 0.60(2) 1 d D U P B 1
P1B P -0.2610(6) 0.7209(7) 0.6592(3) 0.0390(11) Uani 0.40(2) 1 d D U P B 2
F1B F -0.4173(8) 0.7263(9) 0.6777(5) 0.0303(18) Uani 0.40(2) 1 d D U P B 2
F2B F -0.1985(14) 0.5919(10) 0.6989(7) 0.060(3) Uani 0.40(2) 1 d D U P B 2
F3B F -0.2531(14) 0.6653(13) 0.5906(5) 0.071(3) Uani 0.40(2) 1 d D U P B 2
F4B F -0.1020(6) 0.7153(9) 0.6519(3) 0.0409(14) Uani 0.40(2) 1 d D U P B 2
F5B F -0.3254(9) 0.8509(8) 0.6286(5) 0.0396(15) Uani 0.40(2) 1 d D U P B 2
F6B F -0.2669(10) 0.7740(11) 0.7314(4) 0.0474(17) Uani 0.40(2) 1 d D U P B 2
P7 P 0.4956(5) 0.7471(4) 0.32201(17) 0.0330(6) Uani 0.581(3) 1 d D U P A 1
F7 F 0.4822(6) 0.7661(7) 0.4015(2) 0.0604(15) Uani 0.581(3) 1 d D U P A 1
F8 F 0.4198(8) 0.6555(6) 0.3339(2) 0.0427(11) Uani 0.581(3) 1 d D U P A 1
F9 F 0.6465(9) 0.6412(10) 0.3362(7) 0.0360(18) Uani 0.581(3) 1 d D U P A 1
F10 F 0.5119(4) 0.7235(5) 0.24389(19) 0.0440(9) Uani 0.581(3) 1 d D U P A 1
F11 F 0.3461(4) 0.8508(4) 0.3112(2) 0.0603(11) Uani 0.581(3) 1 d D U P A 1
F12 F 0.5756(14) 0.8354(10) 0.3094(6) 0.049(2) Uani 0.581(3) 1 d D U P A 1
P7B P 0.4909(6) 0.7485(5) 0.3373(2) 0.0313(8) Uani 0.419(3) 1 d D U P C 2
F7B F 0.5202(8) 0.7472(8) 0.4155(3) 0.0441(13) Uani 0.419(3) 1 d D U P C 2
F8B F 0.4151(10) 0.6581(7) 0.3560(3) 0.0398(14) Uani 0.419(3) 1 d D U P C 2
F13 F 0.6418(12) 0.6401(13) 0.3291(10) 0.032(2) Uani 0.419(3) 1 d D U P C 2
F14 F 0.4662(7) 0.7469(7) 0.2597(3) 0.0570(16) Uani 0.419(3) 1 d D U P C 2
F15 F 0.3433(6) 0.8553(5) 0.3460(3) 0.0620(16) Uani 0.419(3) 1 d D U P C 2
F16 F 0.5687(17) 0.8380(13) 0.3220(8) 0.041(2) Uani 0.419(3) 1 d D U P C 2
P13 P 1.1202(3) 0.2200(4) 0.00895(17) 0.0356(6) Uani 0.840(10) 1 d . U P D 1
F17 F 1.1749(3) 0.3167(2) -0.0244(3) 0.0685(10) Uani 0.840(10) 1 d . U P D 1
F18 F 1.1294(4) 0.2592(5) 0.0818(2) 0.0812(14) Uani 0.840(10) 1 d . U P D 1
F19 F 1.2802(7) 0.1281(7) 0.0153(3) 0.0525(10) Uani 0.840(10) 1 d . U P D 1
F1A F 1.0603(4) 0.1277(4) 0.0402(2) 0.0813(11) Uani 0.840(10) 1 d . U P D 1
F1C F 1.1066(3) 0.1819(3) -0.06480(11) 0.0560(8) Uani 0.840(10) 1 d . U P D 1
F1D F 0.9610(6) 0.3138(5) 0.0019(3) 0.0793(15) Uani 0.840(10) 1 d . U P D 1
P2 P 1.1134(15) 0.2359(19) 0.0035(9) 0.027(2) Uani 0.160(10) 1 d . U P D 2
F1E F 1.1776(16) 0.3278(13) 0.0101(10) 0.056(3) Uani 0.160(10) 1 d . U P D 2
F1F F 1.103(2) 0.2291(17) 0.0848(8) 0.049(4) Uani 0.160(10) 1 d . U P D 2
F1G F 1.272(3) 0.132(3) -0.0008(14) 0.045(4) Uani 0.160(10) 1 d . U P D 2
F1H F 1.0758(18) 0.1170(13) 0.0130(12) 0.057(4) Uani 0.160(10) 1 d . U P D 2
F1I F 1.146(2) 0.2209(18) -0.0696(6) 0.063(4) Uani 0.160(10) 1 d . U P D 2
F1J F 0.955(2) 0.3215(17) 0.0011(7) 0.027(3) Uani 0.160(10) 1 d . U P D 2
N101 N 0.0554(14) 1.1974(12) 0.7527(8) 0.056(2) Uani 0.519(14) 1 d D U P E 1
C101 C 0.130(2) 1.2281(15) 0.7784(8) 0.043(2) Uani 0.519(14) 1 d D U P E 1
C102 C 0.2293(14) 1.2673(11) 0.8076(3) 0.068(3) Uani 0.519(14) 1 d D U P E 1
H10A H 0.2382 1.3321 0.7788 0.102 Uiso 0.519(14) 1 calc GR . P E 1
H10B H 0.3226 1.2019 0.8112 0.102 Uiso 0.519(14) 1 calc GR . P E 1
H10C H 0.1943 1.2945 0.8524 0.102 Uiso 0.519(14) 1 calc GR . P E 1
N102 N 0.0686(18) 1.1632(12) 0.7491(10) 0.053(3) Uani 0.481(14) 1 d D U P E 2
C103 C 0.101(2) 1.2346(13) 0.7654(9) 0.043(3) Uani 0.481(14) 1 d D U P E 2
C104 C 0.1349(12) 1.3296(8) 0.7875(5) 0.061(3) Uani 0.481(14) 1 d D U P E 2
H10D H 0.2379 1.3086 0.7832 0.092 Uiso 0.481(14) 1 calc GR . P E 2
H10E H 0.1043 1.3424 0.8347 0.092 Uiso 0.481(14) 1 calc GR . P E 2
H10F H 0.0851 1.4018 0.7597 0.092 Uiso 0.481(14) 1 calc GR . P E 2

loop_
_atom_site_aniso_label
_atom_site_aniso_U_11
_atom_site_aniso_U_22
_atom_site_aniso_U_33
_atom_site_aniso_U_23
_atom_site_aniso_U_13
_atom_site_aniso_U_12
Mn1 0.02186(13) 0.03866(17) 0.01607(12) -0.00651(10) -0.00031(9) -0.01061(12)
N1 0.0253(7) 0.0331(9) 0.0214(7) -0.0058(6) 0.0017(5) -0.0127(7)
O1 0.0210(6) 0.0430(8) 0.0192(6) -0.0028(5) -0.0028(4) -0.0120(6)
N3 0.0280(8) 0.0347(9) 0.0209(7) -0.0051(6) -0.0036(6) -0.0104(7)
Mn2 0.03396(15) 0.02244(14) 0.01507(11) -0.00140(9) -0.00163(9) -0.01240(11)
C1 0.022(2) 0.040(3) 0.027(4) -0.011(2) 0.009(2) -0.017(2)
N2 0.0187(14) 0.038(3) 0.027(2) -0.0132(19) 0.0032(14) -0.0105(17)
C2 0.0257(19) 0.037(2) 0.025(3) -0.0115(19) -0.0029(18) -0.0149(17)
C3 0.033(2) 0.045(2) 0.039(3) -0.013(2) -0.0041(18) -0.0190(17)
C4 0.032(2) 0.038(2) 0.045(3) -0.0156(19) -0.006(2) -0.0133(19)
C5 0.0297(17) 0.041(3) 0.035(2) -0.0181(19) -0.0050(15) -0.0081(18)
C6 0.0199(14) 0.043(3) 0.027(2) -0.0132(17) -0.0038(13) -0.0072(16)
C1B 0.043(5) 0.032(4) 0.030(5) 0.001(3) -0.015(3) -0.016(3)
N2B 0.049(3) 0.026(3) 0.027(3) -0.007(2) -0.014(2) -0.006(2)
C2B 0.050(4) 0.035(3) 0.033(5) -0.006(3) -0.017(3) -0.014(2)
C3B 0.072(5) 0.034(3) 0.053(5) -0.001(3) -0.030(3) -0.025(3)
C4B 0.079(5) 0.030(3) 0.059(4) -0.004(3) -0.032(3) -0.020(3)
C5B 0.074(5) 0.031(3) 0.039(3) -0.008(2) -0.028(3) -0.010(3)
C6B 0.062(4) 0.027(3) 0.025(3) -0.010(2) -0.014(2) 0.001(3)
O2 0.0434(8) 0.0259(7) 0.0173(5) -0.0015(5) 0.0049(5) -0.0163(6)
N4 0.0246(7) 0.0298(9) 0.0284(8) -0.0052(6) 0.0019(6) -0.0084(7)
C18 0.0310(10) 0.0373(11) 0.0355(10) -0.0007(8) -0.0049(8) -0.0154(9)
N5 0.0304(8) 0.0284(8) 0.0181(6) -0.0032(6) -0.0008(5) -0.0159(7)
C15 0.0363(11) 0.0351(12) 0.0414(11) -0.0126(9) 0.0047(9) -0.0047(9)
N6 0.0233(7) 0.0292(8) 0.0179(6) -0.0031(5) 0.0001(5) -0.0110(6)
C7 0.0381(10) 0.0387(11) 0.0196(8) -0.0051(7) 0.0024(7) -0.0198(9)
N7 0.0346(8) 0.0218(7) 0.0175(6) -0.0021(5) -0.0011(6) -0.0092(6)
C8 0.0348(10) 0.0218(9) 0.0193(7) -0.0050(6) -0.0031(6) -0.0069(7)
N8 0.0302(8) 0.0357(9) 0.0249(7) 0.0053(6) -0.0083(6) -0.0206(7)
C9 0.0420(11) 0.0359(11) 0.0211(8) -0.0024(8) -0.0063(8) -0.0009(9)
C10 0.0357(11) 0.0577(15) 0.0299(10) -0.0075(10) -0.0122(8) 0.0023(11)
C11 0.0263(10) 0.0496(14) 0.0343(10) -0.0111(9) -0.0065(8) -0.0003(9)
C12 0.0290(9) 0.0407(12) 0.0253(9) -0.0092(8) -0.0019(7) -0.0090(9)
C13 0.0241(9) 0.0367(11) 0.0280(9) -0.0074(8) 0.0070(7) -0.0089(8)
C14 0.0265(9) 0.0324(10) 0.0286(9) -0.0073(7) 0.0027(7) -0.0075(8)
C16 0.0564(15) 0.0304(12) 0.0491(13) -0.0113(10) -0.0050(11) -0.0100(11)
C17 0.0505(13) 0.0369(12) 0.0447(12) -0.0011(9) -0.0091(10) -0.0227(11)
C019 0.0322(10) 0.0334(11) 0.0422(11) -0.0021(8) -0.0010(8) -0.0211(9)
C19 0.0232(8) 0.0332(10) 0.0236(8) -0.0046(7) 0.0004(6) -0.0124(8)
C29 0.0415(11) 0.0357(11) 0.0234(8) -0.0029(7) 0.0029(7) -0.0173(9)
C28 0.0524(13) 0.0555(14) 0.0187(8) 0.0050(8) -0.0040(8) -0.0264(12)
C27 0.0467(12) 0.0584(15) 0.0221(9) 0.0032(9) -0.0094(8) -0.0263(11)
C26 0.0360(10) 0.0312(10) 0.0193(8) -0.0031(7) -0.0035(7) -0.0138(8)
C25 0.0366(10) 0.0383(11) 0.0183(8) -0.0035(7) -0.0046(7) -0.0174(9)
C24 0.0412(11) 0.0482(13) 0.0216(8) -0.0049(8) 0.0036(7) -0.0300(10)
C23 0.0763(17) 0.0431(13) 0.0262(10) -0.0065(9) 0.0118(10) -0.0402(13)
C22 0.0617(15) 0.0251(10) 0.0287(10) -0.0018(8) 0.0122(9) -0.0092(10)
C21 0.0303(10) 0.0323(11) 0.0261(9) -0.0018(7) 0.0038(7) -0.0013(8)
C20 0.0236(8) 0.0289(9) 0.0174(7) -0.0028(6) 0.0003(6) -0.0087(7)
C35 0.0270(9) 0.0467(12) 0.0304(9) 0.0098(8) -0.0079(7) -0.0204(9)
C34 0.0297(10) 0.0424(13) 0.0399(11) 0.0066(9) -0.0034(8) -0.0127(9)
C33 0.0407(12) 0.0324(11) 0.0490(12) -0.0013(9) -0.0021(9) -0.0177(10)
C32 0.0306(9) 0.0339(10) 0.0252(8) 0.0017(7) -0.0048(7) -0.0207(8)
C31 0.0338(9) 0.0317(10) 0.0245(8) -0.0015(7) -0.0013(7) -0.0205(8)
C30 0.0318(9) 0.0242(9) 0.0223(8) -0.0035(7) -0.0009(7) -0.0078(7)
P1 0.0266(11) 0.0468(17) 0.0313(9) 0.0173(8) -0.0078(6) -0.0192(11)
F1 0.037(3) 0.061(4) 0.074(4) 0.026(3) -0.008(2) -0.019(2)
F2 0.0218(17) 0.041(2) 0.0356(19) 0.0131(15) 0.0006(12) -0.0054(14)
F3 0.0304(19) 0.069(3) 0.0332(18) 0.0108(15) -0.0022(13) -0.0182(19)
F4 0.0332(17) 0.093(5) 0.055(2) 0.016(3) -0.0046(14) -0.038(2)
F5 0.064(4) 0.052(3) 0.060(3) 0.027(2) -0.013(2) -0.029(3)
F6 0.087(5) 0.070(4) 0.063(3) 0.0173(19) -0.028(3) -0.051(4)
P1B 0.0188(11) 0.0371(19) 0.060(2) 0.0045(13) -0.0036(10) -0.0115(12)
F1B 0.016(2) 0.028(3) 0.043(4) -0.003(3) 0.005(2) -0.005(2)
F2B 0.057(4) 0.051(4) 0.061(4) 0.011(3) 0.003(3) -0.013(3)
F3B 0.075(5) 0.073(5) 0.049(4) -0.012(4) -0.015(3) -0.009(4)
F4B 0.0314(19) 0.050(4) 0.043(2) -0.005(2) 0.0003(15) -0.018(2)
F5B 0.027(3) 0.032(3) 0.055(3) 0.012(2) -0.004(2) -0.009(2)
F6B 0.044(3) 0.058(4) 0.045(2) 0.000(2) -0.003(2) -0.027(3)
P7 0.0263(7) 0.0342(9) 0.0402(13) -0.0124(9) 0.0019(8) -0.0122(6)
F7 0.061(3) 0.082(4) 0.046(2) -0.035(2) 0.0179(18) -0.032(3)
F8 0.0346(15) 0.0489(19) 0.051(3) -0.014(2) 0.007(2) -0.0229(13)
F9 0.030(2) 0.042(3) 0.037(3) -0.002(2) -0.0058(17) -0.016(2)
F10 0.043(2) 0.0502(19) 0.0360(16) -0.0053(13) -0.0093(13) -0.0130(17)
F11 0.0329(15) 0.0399(17) 0.096(3) -0.014(2) -0.0022(19) 0.0003(12)
F12 0.049(3) 0.037(3) 0.068(5) -0.011(3) 0.002(3) -0.025(2)
P7B 0.0241(11) 0.0261(12) 0.046(2) -0.0001(13) -0.0040(13) -0.0125(9)
F7B 0.038(3) 0.052(3) 0.046(3) -0.013(2) 0.0141(19) -0.022(2)
F8B 0.029(2) 0.034(2) 0.060(4) 0.004(3) 0.000(3) -0.0176(18)
F13 0.029(3) 0.031(4) 0.035(4) -0.010(3) 0.003(2) -0.010(3)
F14 0.059(4) 0.071(4) 0.053(3) 0.013(2) -0.025(2) -0.039(3)
F15 0.0278(18) 0.029(2) 0.123(5) 0.007(3) 0.004(3) -0.0067(15)
F16 0.040(3) 0.036(4) 0.055(4) 0.005(3) -0.004(3) -0.025(3)
P13 0.0281(7) 0.0438(12) 0.0301(7) -0.0064(7) 0.0059(6) -0.0091(6)
F17 0.0585(13) 0.0511(13) 0.099(3) -0.0035(15) 0.0082(15) -0.0262(11)
F18 0.0443(14) 0.144(4) 0.0553(15) -0.0538(19) 0.0038(11) -0.0289(17)
F19 0.0351(12) 0.0579(15) 0.053(3) -0.0054(19) -0.0023(15) -0.0052(10)
F1A 0.077(2) 0.124(3) 0.0623(19) 0.0280(17) -0.0090(15) -0.066(2)
F1C 0.0620(15) 0.0695(17) 0.0370(10) -0.0148(9) 0.0005(9) -0.0243(12)
F1D 0.0330(16) 0.103(3) 0.079(3) -0.028(2) -0.0044(15) 0.0024(17)
P2 0.018(3) 0.038(4) 0.031(3) -0.007(3) -0.007(2) -0.014(3)
F1E 0.060(6) 0.056(6) 0.064(7) -0.003(5) -0.013(5) -0.034(5)
F1F 0.042(7) 0.064(7) 0.026(4) 0.002(4) -0.002(4) -0.004(5)
F1G 0.032(5) 0.049(6) 0.044(9) -0.012(6) 0.003(5) -0.006(4)
F1H 0.042(5) 0.036(5) 0.094(9) -0.011(5) -0.004(6) -0.015(4)
F1I 0.070(7) 0.076(8) 0.036(4) -0.009(4) -0.002(4) -0.019(6)
F1J 0.021(5) 0.037(6) 0.020(5) -0.010(4) 0.003(4) -0.008(4)
N101 0.063(4) 0.051(8) 0.046(4) -0.005(6) 0.003(3) -0.016(5)
C101 0.056(5) 0.040(4) 0.028(5) -0.004(3) 0.010(3) -0.013(3)
C102 0.111(7) 0.092(6) 0.035(3) -0.006(3) 0.013(3) -0.076(6)
N102 0.074(5) 0.033(5) 0.051(4) -0.007(4) 0.003(4) -0.021(5)
C103 0.065(9) 0.033(4) 0.031(7) -0.010(4) 0.017(5) -0.021(6)
C104 0.081(6) 0.062(5) 0.059(4) -0.026(4) 0.035(4) -0.048(5)

loop_
_atom_type_symbol
_atom_type_description
_atom_type_scat_dispersion_real
_atom_type_scat_dispersion_imag
_atom_type_scat_source
C C 0.0033 0.0016 'International Tables Vol C Tables 4.2.6.8 and 6.1.1.4'
H H 0.0000 0.0000 'International Tables Vol C Tables 4.2.6.8 and 6.1.1.4'
N N 0.0061 0.0033 'International Tables Vol C Tables 4.2.6.8 and 6.1.1.4'
O O 0.0106 0.0060 'International Tables Vol C Tables 4.2.6.8 and 6.1.1.4'
F F 0.0171 0.0103 'International Tables Vol C Tables 4.2.6.8 and 6.1.1.4'
P P 0.1023 0.0942 'International Tables Vol C Tables 4.2.6.8 and 6.1.1.4'
Mn Mn 0.3368 0.7283 'International Tables Vol C Tables 4.2.6.8 and 6.1.1.4'

loop_
_geom_angle_atom_site_label_1
_geom_angle_atom_site_label_2
_geom_angle_atom_site_label_3
_geom_angle
_geom_angle_site_symmetry_1
_geom_angle_site_symmetry_3
N1 Mn1 Mn1 135.66(4) . 2_665
N1 Mn1 N2B 76.3(2) . .
N1 Mn1 N4 78.27(6) . .
O1 Mn1 Mn1 43.87(4) . 2_665
O1 Mn1 Mn1 43.18(4) 2_665 2_665
O1 Mn1 N1 179.20(7) . .
O1 Mn1 N1 92.48(6) 2_665 .
O1 Mn1 O1 87.05(6) . 2_665
O1 Mn1 N3 96.97(6) . .
O1 Mn1 N3 175.43(6) 2_665 .
O1 Mn1 N2 98.94(15) . .
O1 Mn1 N2 92.62(19) 2_665 .
O1 Mn1 N2B 104.4(2) . .
O1 Mn1 N2B 94.4(3) 2_665 .
O1 Mn1 N4 101.11(7) . .
O1 Mn1 N4 95.18(6) 2_665 .
N3 Mn1 Mn1 140.80(5) . 2_665
N3 Mn1 N1 83.51(6) . .
N3 Mn1 N2B 82.5(3) . .
N3 Mn1 N4 86.18(6) . .
N2 Mn1 Mn1 97.94(18) . 2_665
N2 Mn1 N1 81.74(15) . .
N2 Mn1 N3 84.65(19) . .
N2 Mn1 N4 158.81(17) . .
N2B Mn1 Mn1 102.9(2) . 2_665
N4 Mn1 Mn1 101.23(5) . 2_665
N4 Mn1 N2B 153.2(2) . .
C1 N1 Mn1 103.0(4) . .
C1 N1 C7 115.8(6) . .
C1 N1 C13 111.3(4) . .
C1B N1 Mn1 110.0(6) . .
C7 N1 Mn1 109.49(11) . .
C7 N1 C1B 109.1(8) . .
C13 N1 Mn1 105.83(11) . .
C13 N1 C1B 111.6(6) . .
C13 N1 C7 110.73(14) . .
Mn1 O1 Mn1 92.95(6) . 2_665
C8 N3 Mn1 114.36(13) . .
C8 N3 C12 120.34(16) . .
C12 N3 Mn1 125.01(12) . .
O2 Mn2 Mn2 43.52(4) . 2_576
O2 Mn2 Mn2 43.20(5) 2_576 2_576
O2 Mn2 O2 86.72(6) . 2_576
O2 Mn2 N5 93.28(6) 2_576 .
O2 Mn2 N5 179.32(6) . .
O2 Mn2 N6 93.54(6) 2_576 .
O2 Mn2 N6 100.27(6) . .
O2 Mn2 N7 175.97(7) 2_576 .
O2 Mn2 N7 96.90(6) . .
O2 Mn2 N8 102.70(6) . .
O2 Mn2 N8 94.59(6) 2_576 .
N5 Mn2 Mn2 136.48(4) . 2_576
N5 Mn2 N6 79.06(6) . .
N5 Mn2 N8 77.97(6) . .
N6 Mn2 Mn2 99.49(4) . 2_576
N7 Mn2 Mn2 140.39(5) . 2_576
N7 Mn2 N5 83.08(6) . .
N7 Mn2 N6 84.09(6) . .
N7 Mn2 N8 86.36(6) . .
N8 Mn2 Mn2 101.88(4) . 2_576
N8 Mn2 N6 156.01(6) . .
N1 C1 H1A 110.1 . .
N1 C1 H1B 110.1 . .
N1 C1 C2 108.1(5) . .
H1A C1 H1B 108.4 . .
C2 C1 H1A 110.1 . .
C2 C1 H1B 110.1 . .
C2 N2 Mn1 115.7(4) . .
C2 N2 C6 119.1(5) . .
C6 N2 Mn1 125.2(4) . .
N2 C2 C1 113.9(6) . .
N2 C2 C3 122.8(5) . .
C3 C2 C1 123.2(5) . .
C2 C3 H3 121.0 . .
C2 C3 C4 118.1(5) . .
C4 C3 H3 121.0 . .
C3 C4 H4 120.6 . .
C3 C4 C5 118.8(5) . .
C5 C4 H4 120.6 . .
C4 C5 H5 120.1 . .
C6 C5 C4 119.7(4) . .
C6 C5 H5 120.1 . .
N2 C6 C5 121.3(4) . .
N2 C6 H6 119.3 . .
C5 C6 H6 119.3 . .
N1 C1B H1BA 109.5 . .
N1 C1B H1BB 109.5 . .
N1 C1B C2B 110.5(9) . .
H1BA C1B H1BB 108.1 . .
C2B C1B H1BA 109.5 . .
C2B C1B H1BB 109.5 . .
C2B N2B Mn1 109.8(6) . .
C2B N2B C6B 120.5(7) . .
C6B N2B Mn1 129.6(6) . .
N2B C2B C1B 117.2(9) . .
N2B C2B C3B 120.4(8) . .
C3B C2B C1B 122.3(9) . .
C2B C3B H3B 120.7 . .
C4B C3B C2B 118.6(9) . .
C4B C3B H3B 120.7 . .
C3B C4B H4B 119.8 . .
C5B C4B C3B 120.4(7) . .
C5B C4B H4B 119.8 . .
C4B C5B H5B 120.4 . .
C4B C5B C6B 119.1(7) . .
C6B C5B H5B 120.4 . .
N2B C6B C5B 120.9(8) . .
N2B C6B H6B 119.5 . .
C5B C6B H6B 119.5 . .
Mn2 O2 Mn2 93.27(6) . 2_576
C18 N4 Mn1 126.28(13) . .
C18 N4 C14 120.13(18) . .
C14 N4 Mn1 113.52(13) . .
N4 C18 H18 119.3 . .
N4 C18 C17 121.4(2) . .
C17 C18 H18 119.3 . .
C19 N5 Mn2 106.38(10) . .
C19 N5 C25 112.58(15) . .
C19 N5 C31 111.47(14) . .
C25 N5 Mn2 109.70(11) . .
C31 N5 Mn2 105.64(11) . .
C31 N5 C25 110.74(14) . .
C14 C15 H15 120.8 . .
C14 C15 C16 118.4(2) . .
C16 C15 H15 120.8 . .
C24 N6 Mn2 125.96(14) . .
C24 N6 C20 119.98(17) . .
C20 N6 Mn2 113.81(12) . .
N1 C7 H7A 108.9 . .
N1 C7 H7B 108.9 . .
H7A C7 H7B 107.7 . .
C8 C7 N1 113.52(14) . .
C8 C7 H7A 108.9 . .
C8 C7 H7B 108.9 . .
C26 N7 Mn2 115.08(13) . .
C26 N7 C30 120.08(15) . .
C30 N7 Mn2 124.64(12) . .
N3 C8 C7 118.01(15) . .
N3 C8 C9 120.88(19) . .
C9 C8 C7 121.05(17) . .
C35 N8 Mn2 127.06(13) . .
C35 N8 C32 119.71(18) . .
C32 N8 Mn2 113.24(13) . .
C8 C9 H9 120.4 . .
C10 C9 C8 119.28(19) . .
C10 C9 H9 120.4 . .
C9 C10 H10 120.2 . .
C9 C10 C11 119.66(19) . .
C11 C10 H10 120.2 . .
C10 C11 H11 120.5 . .
C10 C11 C12 118.9(2) . .
C12 C11 H11 120.5 . .
N3 C12 C11 120.90(19) . .
N3 C12 H12 119.5 . .
C11 C12 H12 119.5 . .
N1 C13 H13A 109.9 . .
N1 C13 H13B 109.9 . .
N1 C13 C14 108.94(15) . .
H13A C13 H13B 108.3 . .
C14 C13 H13A 109.9 . .
C14 C13 H13B 109.9 . .
N4 C14 C15 121.1(2) . .
N4 C14 C13 114.85(17) . .
C15 C14 C13 124.04(18) . .
C15 C16 H16 120.0 . .
C17 C16 C15 119.9(2) . .
C17 C16 H16 120.0 . .
C18 C17 C16 119.0(2) . .
C18 C17 H17 120.5 . .
C16 C17 H17 120.5 . .
C33 C019 H019 120.6 . .
C32 C019 H019 120.6 . .
C32 C019 C33 118.84(19) . .
N5 C19 H19A 109.8 . .
N5 C19 H19B 109.8 . .
N5 C19 C20 109.49(14) . .
H19A C19 H19B 108.2 . .
C20 C19 H19A 109.8 . .
C20 C19 H19B 109.8 . .
C28 C29 H29 120.7 . .
C30 C29 H29 120.7 . .
C30 C29 C28 118.6(2) . .
C29 C28 H28 120.1 . .
C27 C28 C29 119.85(18) . .
C27 C28 H28 120.1 . .
C28 C27 H27 120.5 . .
C28 C27 C26 118.90(19) . .
C26 C27 H27 120.5 . .
N7 C26 C27 121.07(19) . .
N7 C26 C25 117.56(16) . .
C27 C26 C25 121.23(17) . .
N5 C25 C26 112.93(14) . .
N5 C25 H25A 109.0 . .
N5 C25 H25B 109.0 . .
C26 C25 H25A 109.0 . .
C26 C25 H25B 109.0 . .
H25A C25 H25B 107.8 . .
N6 C24 H24 119.3 . .
N6 C24 C23 121.4(2) . .
C23 C24 H24 119.3 . .
C24 C23 H23 120.4 . .
C24 C23 C22 119.3(2) . .
C22 C23 H23 120.4 . .
C23 C22 H22 120.4 . .
C23 C22 C21 119.3(2) . .
C21 C22 H22 120.4 . .
C22 C21 H21 120.6 . .
C20 C21 C22 118.8(2) . .
C20 C21 H21 120.6 . .
N6 C20 C19 114.61(16) . .
N6 C20 C21 121.30(18) . .
C21 C20 C19 124.06(17) . .
N8 C35 H35 119.2 . .
N8 C35 C34 121.66(18) . .
C34 C35 H35 119.2 . .
C35 C34 H34 120.5 . .
C35 C34 C33 119.0(2) . .
C33 C34 H34 120.5 . .
C019 C33 C34 119.4(2) . .
C019 C33 H33 120.3 . .
C34 C33 H33 120.3 . .
N8 C32 C019 121.34(19) . .
N8 C32 C31 115.02(17) . .
C019 C32 C31 123.64(17) . .
N5 C31 C32 108.57(15) . .
N5 C31 H31A 110.0 . .
N5 C31 H31B 110.0 . .
C32 C31 H31A 110.0 . .
C32 C31 H31B 110.0 . .
H31A C31 H31B 108.4 . .
N7 C30 C29 121.47(18) . .
N7 C30 H30 119.3 . .
C29 C30 H30 119.3 . .
F1 P1 F2 88.9(4) . .
F1 P1 F3 88.7(4) . .
F1 P1 F4 174.6(5) . .
F1 P1 F5 91.5(4) . .
F1 P1 F6 93.8(5) . .
F2 P1 F4 88.7(3) . .
F3 P1 F2 90.4(4) . .
F3 P1 F4 86.5(3) . .
F5 P1 F2 178.2(4) . .
F5 P1 F3 87.9(4) . .
F5 P1 F4 90.7(3) . .
F5 P1 F6 92.8(4) . .
F6 P1 F2 88.8(4) . .
F6 P1 F3 177.4(4) . .
F6 P1 F4 91.0(3) . .
F1B P1B F2B 88.0(6) . .
F1B P1B F4B 171.9(6) . .
F1B P1B F6B 86.5(5) . .
F3B P1B F1B 93.6(6) . .
F3B P1B F2B 91.5(7) . .
F3B P1B F4B 93.8(6) . .
F3B P1B F6B 178.1(8) . .
F4B P1B F2B 88.4(6) . .
F4B P1B F6B 86.1(5) . .
F5B P1B F1B 90.3(6) . .
F5B P1B F2B 173.8(8) . .
F5B P1B F3B 94.5(7) . .
F5B P1B F4B 92.4(4) . .
F5B P1B F6B 87.4(6) . .
F6B P1B F2B 86.6(7) . .
F8 P7 F7 90.0(4) . .
F9 P7 F7 87.6(5) . .
F9 P7 F8 89.3(6) . .
F10 P7 F7 178.0(4) . .
F10 P7 F8 88.9(3) . .
F10 P7 F9 90.8(5) . .
F10 P7 F12 90.3(5) . .
F11 P7 F7 90.2(3) . .
F11 P7 F8 90.0(4) . .
F11 P7 F9 177.7(6) . .
F11 P7 F10 91.4(3) . .
F11 P7 F12 91.5(5) . .
F12 P7 F7 90.7(5) . .
F12 P7 F8 178.3(6) . .
F12 P7 F9 89.2(6) . .
F7B P7B F8B 89.0(4) . .
F7B P7B F13 89.6(7) . .
F7B P7B F16 88.5(7) . .
F8B P7B F13 90.2(8) . .
F14 P7B F7B 178.4(5) . .
F14 P7B F8B 91.1(4) . .
F14 P7B F13 88.8(7) . .
F14 P7B F16 91.4(7) . .
F15 P7B F7B 89.9(4) . .
F15 P7B F8B 90.1(5) . .
F15 P7B F13 179.4(8) . .
F15 P7B F14 91.7(4) . .
F15 P7B F16 90.3(7) . .
F16 P7B F8B 177.5(7) . .
F16 P7B F13 89.4(8) . .
F17 P13 F1C 89.7(2) . .
F18 P13 F17 90.7(2) . .
F18 P13 F1C 178.6(3) . .
F18 P13 F1D 91.3(3) . .
F19 P13 F17 90.0(4) . .
F19 P13 F18 88.8(3) . .
F19 P13 F1C 92.6(3) . .
F19 P13 F1D 178.9(5) . .
F1A P13 F17 177.6(3) . .
F1A P13 F18 90.4(3) . .
F1A P13 F19 92.2(4) . .
F1A P13 F1C 89.2(2) . .
F1A P13 F1D 88.8(3) . .
F1D P13 F17 89.0(3) . .
F1D P13 F1C 87.3(3) . .
F1E P2 F1F 85.7(10) . .
F1E P2 F1G 90.7(17) . .
F1E P2 F1H 164.1(15) . .
F1E P2 F1J 97.7(14) . .
F1F P2 F1G 94.9(15) . .
F1F P2 F1H 83.2(13) . .
F1G P2 F1H 78.9(18) . .
F1I P2 F1E 96.6(13) . .
F1I P2 F1F 169.2(17) . .
F1I P2 F1G 74.6(14) . .
F1I P2 F1H 92.3(11) . .
F1I P2 F1J 100.3(13) . .
F1J P2 F1F 89.8(12) . .
F1J P2 F1G 170.6(17) . .
F1J P2 F1H 93.7(11) . .
N101 C101 C102 176.6(17) . .
C101 C102 H10A 109.5 . .
C101 C102 H10B 109.5 . .
C101 C102 H10C 109.5 . .
H10A C102 H10B 109.5 . .
H10A C102 H10C 109.5 . .
H10B C102 H10C 109.5 . .
N102 C103 C104 176.9(18) . .
C103 C104 H10D 109.5 . .
C103 C104 H10E 109.5 . .
C103 C104 H10F 109.5 . .
H10D C104 H10E 109.5 . .
H10D C104 H10F 109.5 . .
H10E C104 H10F 109.5 . .

loop_
_geom_bond_atom_site_label_1
_geom_bond_atom_site_label_2
_geom_bond_distance
_geom_bond_site_symmetry_2
Mn1 Mn1 2.6246(6) 2_665
Mn1 N1 2.0849(15) .
Mn1 O1 1.7985(13) .
Mn1 O1 1.8212(12) 2_665
Mn1 N3 2.0437(15) .
Mn1 N2 1.936(5) .
Mn1 N2B 2.357(7) .
Mn1 N4 2.1017(17) .
N1 C1 1.489(8) .
N1 C1B 1.503(11) .
N1 C7 1.501(2) .
N1 C13 1.490(3) .
O1 Mn1 1.8213(12) 2_665
N3 C8 1.340(2) .
N3 C12 1.344(3) .
Mn2 Mn2 2.6327(6) 2_576
Mn2 O2 1.8053(15) .
Mn2 O2 1.8160(12) 2_576
Mn2 N5 2.0950(15) .
Mn2 N6 2.1132(16) .
Mn2 N7 2.0370(15) .
Mn2 N8 2.1084(17) .
C1 H1A 0.9900 .
C1 H1B 0.9900 .
C1 C2 1.517(7) .
N2 C2 1.346(6) .
N2 C6 1.351(5) .
C2 C3 1.369(7) .
C3 H3 0.9500 .
C3 C4 1.395(6) .
C4 H4 0.9500 .
C4 C5 1.398(7) .
C5 H5 0.9500 .
C5 C6 1.361(7) .
C6 H6 0.9500 .
C1B H1BA 0.9900 .
C1B H1BB 0.9900 .
C1B C2B 1.516(11) .
N2B C2B 1.334(10) .
N2B C6B 1.354(9) .
C2B C3B 1.386(10) .
C3B H3B 0.9500 .
C3B C4B 1.386(10) .
C4B H4B 0.9500 .
C4B C5B 1.356(11) .
C5B H5B 0.9500 .
C5B C6B 1.368(10) .
C6B H6B 0.9500 .
O2 Mn2 1.8159(12) 2_576
N4 C18 1.341(3) .
N4 C14 1.348(2) .
C18 H18 0.9500 .
C18 C17 1.369(3) .
N5 C19 1.481(2) .
N5 C25 1.503(2) .
N5 C31 1.490(2) .
C15 H15 0.9500 .
C15 C14 1.383(3) .
C15 C16 1.384(4) .
N6 C24 1.339(2) .
N6 C20 1.344(2) .
C7 H7A 0.9900 .
C7 H7B 0.9900 .
C7 C8 1.501(3) .
N7 C26 1.343(2) .
N7 C30 1.344(2) .
C8 C9 1.385(3) .
N8 C35 1.336(3) .
N8 C32 1.353(2) .
C9 H9 0.9500 .
C9 C10 1.371(3) .
C10 H10 0.9500 .
C10 C11 1.382(3) .
C11 H11 0.9500 .
C11 C12 1.385(3) .
C12 H12 0.9500 .
C13 H13A 0.9900 .
C13 H13B 0.9900 .
C13 C14 1.502(3) .
C16 H16 0.9500 .
C16 C17 1.381(4) .
C17 H17 0.9500 .
C019 H019 0.9500 .
C019 C33 1.383(3) .
C019 C32 1.374(3) .
C19 H19A 0.9900 .
C19 H19B 0.9900 .
C19 C20 1.504(3) .
C29 H29 0.9500 .
C29 C28 1.385(3) .
C29 C30 1.384(3) .
C28 H28 0.9500 .
C28 C27 1.379(3) .
C27 H27 0.9500 .
C27 C26 1.389(3) .
C26 C25 1.506(3) .
C25 H25A 0.9900 .
C25 H25B 0.9900 .
C24 H24 0.9500 .
C24 C23 1.371(3) .
C23 H23 0.9500 .
C23 C22 1.382(4) .
C22 H22 0.9500 .
C22 C21 1.384(3) .
C21 H21 0.9500 .
C21 C20 1.378(3) .
C35 H35 0.9500 .
C35 C34 1.371(3) .
C34 H34 0.9500 .
C34 C33 1.386(3) .
C33 H33 0.9500 .
C32 C31 1.504(3) .
C31 H31A 0.9900 .
C31 H31B 0.9900 .
C30 H30 0.9500 .
P1 F1 1.578(5) .
P1 F2 1.602(4) .
P1 F3 1.591(4) .
P1 F4 1.604(4) .
P1 F5 1.580(4) .
P1 F6 1.583(4) .
P1B F1B 1.595(6) .
P1B F2B 1.624(6) .
P1B F3B 1.566(6) .
P1B F4B 1.597(6) .
P1B F5B 1.565(6) .
P1B F6B 1.617(6) .
P7 F7 1.612(4) .
P7 F8 1.604(4) .
P7 F9 1.603(5) .
P7 F10 1.596(4) .
P7 F11 1.573(4) .
P7 F12 1.601(5) .
P7B F7B 1.600(6) .
P7B F8B 1.604(5) .
P7B F13 1.608(6) .
P7B F14 1.585(5) .
P7B F15 1.578(5) .
P7B F16 1.603(6) .
P13 F17 1.596(5) .
P13 F18 1.588(4) .
P13 F19 1.586(6) .
P13 F1A 1.570(5) .
P13 F1C 1.609(4) .
P13 F1D 1.589(7) .
P2 F1E 1.54(2) .
P2 F1F 1.62(2) .
P2 F1G 1.63(3) .
P2 F1H 1.66(2) .
P2 F1I 1.49(2) .
P2 F1J 1.55(3) .
N101 C101 1.131(8) .
C101 C102 1.452(8) .
C102 H10A 0.9800 .
C102 H10B 0.9800 .
C102 H10C 0.9800 .
N102 C103 1.134(8) .
C103 C104 1.454(9) .
C104 H10D 0.9800 .
C104 H10E 0.9800 .
C104 H10F 0.9800 .

loop_
_geom_torsion_atom_site_label_1
_geom_torsion_atom_site_label_2
_geom_torsion_atom_site_label_3
_geom_torsion_atom_site_label_4
_geom_torsion
_geom_torsion_site_symmetry_1
_geom_torsion_site_symmetry_4
Mn1 N1 C1 C2 42.9(9) . .
Mn1 N1 C1B C2B 45.0(14) . .
Mn1 N1 C7 C8 -9.3(2) . .
Mn1 N1 C13 C14 -44.99(16) . .
Mn1 N3 C8 C7 -8.8(2) . .
Mn1 N3 C8 C9 173.74(15) . .
Mn1 N3 C12 C11 -172.68(16) . .
Mn1 N2 C2 C1 1.9(9) . .
Mn1 N2 C2 C3 -179.4(6) . .
Mn1 N2 C6 C5 179.3(4) . .
Mn1 N2B C2B C1B 4.3(14) . .
Mn1 N2B C2B C3B 179.6(9) . .
Mn1 N2B C6B C5B -179.2(6) . .
Mn1 N4 C18 C17 174.51(15) . .
Mn1 N4 C14 C15 -175.92(16) . .
Mn1 N4 C14 C13 2.1(2) . .
N1 C1 C2 N2 -32.0(11) . .
N1 C1 C2 C3 149.3(7) . .
N1 C1B C2B N2B -31.7(18) . .
N1 C1B C2B C3B 153.1(11) . .
N1 C7 C8 N3 12.3(3) . .
N1 C7 C8 C9 -170.20(18) . .
N1 C13 C14 N4 29.1(2) . .
N1 C13 C14 C15 -153.01(19) . .
O1 Mn1 O1 Mn1 -0.001(0) 2_665 2_665
N3 Mn1 O1 Mn1 177.84(6) . 2_665
N3 C8 C9 C10 -0.2(3) . .
Mn2 N5 C19 C20 -43.90(15) . .
Mn2 N5 C25 C26 11.66(19) . .
Mn2 N5 C31 C32 46.03(15) . .
Mn2 N6 C24 C23 -174.42(14) . .
Mn2 N6 C20 C19 -6.86(17) . .
Mn2 N6 C20 C21 175.04(13) . .
Mn2 N7 C26 C27 -173.83(16) . .
Mn2 N7 C26 C25 10.4(2) . .
Mn2 N7 C30 C29 175.05(14) . .
Mn2 N8 C35 C34 -177.33(14) . .
Mn2 N8 C32 C019 177.06(15) . .
Mn2 N8 C32 C31 -2.25(19) . .
C1 N1 C7 C8 106.5(4) . .
C1 N1 C13 C14 -156.2(5) . .
C1 C2 C3 C4 178.5(8) . .
N2 Mn1 O1 Mn1 92.19(19) . 2_665
N2 C2 C3 C4 -0.1(10) . .
C2 N2 C6 C5 1.3(8) . .
C2 C3 C4 C5 1.3(8) . .
C3 C4 C5 C6 -1.2(7) . .
C4 C5 C6 N2 -0.1(6) . .
C6 N2 C2 C1 -180.0(7) . .
C6 N2 C2 C3 -1.2(10) . .
C1B N1 C7 C8 111.1(5) . .
C1B N1 C13 C14 -164.6(8) . .
C1B C2B C3B C4B 175.5(12) . .
N2B Mn1 O1 Mn1 93.8(3) . 2_665
N2B C2B C3B C4B 0.4(15) . .
C2B N2B C6B C5B 3.6(13) . .
C2B C3B C4B C5B 1.0(12) . .
C3B C4B C5B C6B -0.1(10) . .
C4B C5B C6B N2B -2.2(10) . .
C6B N2B C2B C1B -178.0(12) . .
C6B N2B C2B C3B -2.7(16) . .
O2 Mn2 O2 Mn2 -0.002(1) 2_576 2_576
N4 Mn1 O1 Mn1 -94.71(7) . 2_665
N4 C18 C17 C16 1.3(3) . .
C18 N4 C14 C15 1.4(3) . .
C18 N4 C14 C13 179.39(17) . .
N5 C19 C20 N6 34.49(19) . .
N5 C19 C20 C21 -147.47(16) . .
C15 C16 C17 C18 0.8(3) . .
N6 Mn2 O2 Mn2 -93.01(6) . 2_576
N6 C24 C23 C22 0.3(3) . .
C7 N1 C1 C2 -76.6(8) . .
C7 N1 C1B C2B -75.2(12) . .
C7 N1 C13 C14 73.56(18) . .
C7 C8 C9 C10 -177.6(2) . .
N7 Mn2 O2 Mn2 -178.22(6) . 2_576
N7 C26 C25 N5 -15.0(3) . .
C8 N3 C12 C11 0.8(3) . .
C8 C9 C10 C11 0.3(4) . .
N8 Mn2 O2 Mn2 93.97(6) . 2_576
N8 C35 C34 C33 -0.3(3) . .
N8 C32 C31 N5 -29.7(2) . .
C9 C10 C11 C12 0.1(4) . .
C10 C11 C12 N3 -0.6(4) . .
C12 N3 C8 C7 177.07(18) . .
C12 N3 C8 C9 -0.4(3) . .
C13 N1 C1 C2 155.9(6) . .
C13 N1 C1B C2B 162.1(9) . .
C13 N1 C7 C8 -125.63(17) . .
C14 N4 C18 C17 -2.5(3) . .
C14 C15 C16 C17 -1.8(3) . .
C16 C15 C14 N4 0.7(3) . .
C16 C15 C14 C13 -177.1(2) . .
C019 C32 C31 N5 151.02(18) . .
C19 N5 C25 C26 -106.59(18) . .
C19 N5 C31 C32 161.16(14) . .
C29 C28 C27 C26 1.2(4) . .
C28 C29 C30 N7 -1.3(3) . .
C28 C27 C26 N7 -2.1(3) . .
C28 C27 C26 C25 173.5(2) . .
C27 C26 C25 N5 169.31(19) . .
C26 N7 C30 C29 0.4(3) . .
C25 N5 C19 C20 76.29(17) . .
C25 N5 C31 C32 -72.67(18) . .
C24 N6 C20 C19 178.55(15) . .
C24 N6 C20 C21 0.5(2) . .
C24 C23 C22 C21 0.1(3) . .
C23 C22 C21 C20 -0.1(3) . .
C22 C21 C20 N6 -0.1(3) . .
C22 C21 C20 C19 -178.02(17) . .
C20 N6 C24 C23 -0.5(3) . .
C35 N8 C32 C019 -2.6(3) . .
C35 N8 C32 C31 178.07(16) . .
C35 C34 C33 C019 -1.3(3) . .
C33 C019 C32 N8 1.0(3) . .
C33 C019 C32 C31 -179.80(19) . .
C32 N8 C35 C34 2.3(3) . .
C32 C019 C33 C34 1.0(3) . .
C31 N5 C19 C20 -158.57(14) . .
C31 N5 C25 C26 127.87(17) . .
C30 N7 C26 C27 1.3(3) . .
C30 N7 C26 C25 -174.44(17) . .
C30 C29 C28 C27 0.5(3) . .
